data_2210795
loop_
_publ_author_name
'John, Nicole'
'Butcher, Raymond J.'
'Bakare, Oladapo'

_publ_section_title
;
 15-(4-Chlorobenzylamino)-2-methoxypodocarpa-8,11,13-trien-15-one
;
_journal_coeditor_code TK2059
_journal_issue 10
_journal_name_full 'Acta Crystallographica Section E'
_journal_page_first o4361
_journal_page_last o4363
_journal_paper_doi 10.1107/S1600536806034283
_journal_volume 62
_journal_year 2006
_chemical_formula_iupac 'C25 H30 Cl N O2'
_chemical_formula_moiety 'C25 H30 Cl N O2'
_chemical_formula_sum 'C25 H30 Cl N O2'
_chemical_formula_weight 411.95
_chemical_name_common
;
15-(4-Chlorobenzylamino)-2-methoxypodocarpa-8,11,13-trien-15-one
;
_chemical_name_systematic
;
N-(4-chlorobenzyl)-6-methoxy-1,4a-dimethyl-1,2,3,4,4a,9,10,10a-
octahydrophenanthrene-1-carboxamide
;
_space_group_IT_number 1
_symmetry_cell_setting triclinic
_symmetry_space_group_name_Hall 'P 1'
_symmetry_space_group_name_H-M 'P 1'
_atom_sites_solution_hydrogens geom
_atom_sites_solution_primary direct
_atom_sites_solution_secondary difmap
_audit_creation_method SHELXL-97
_cell_angle_alpha 84.224(2)
_cell_angle_beta 80.232(2)
_cell_angle_gamma 82.956(2)
_cell_formula_units_Z 2
_cell_length_a 9.8466(11)
_cell_length_b 10.2147(10)
_cell_length_c 10.8492(12)
_cell_measurement_reflns_used 6096
_cell_measurement_temperature 93(2)
_cell_measurement_theta_max 28.2
_cell_measurement_theta_min 2.61
_cell_volume 1063.7(2)
_computing_cell_refinement 'SAINT-Plus (Bruker, 1999)'
_computing_data_collection 'SMART (Bruker, 1998)'
_computing_data_reduction SAINT-Plus
_computing_molecular_graphics 'SHELXTL (Bruker, 1999)'
_computing_publication_material SHELXTL
_computing_structure_refinement 'SHELXL97 (Sheldrick, 1997)'
_computing_structure_solution 'SHELXS97 (Sheldrick, 1997)'
_diffrn_ambient_temperature 93(2)
_diffrn_measured_fraction_theta_full 0.996
_diffrn_measured_fraction_theta_max 0.948
_diffrn_measurement_device_type 'Bruker SMART 1K CCD'
_diffrn_measurement_method '\f and \w'
_diffrn_radiation_monochromator graphite
_diffrn_radiation_source 'fine-focus sealed tube'
_diffrn_radiation_type MoK\a
_diffrn_radiation_wavelength 0.71073
_diffrn_reflns_av_R_equivalents 0.041
_diffrn_reflns_av_sigmaI/netI 0.022
_diffrn_reflns_limit_h_max 13
_diffrn_reflns_limit_h_min -12
_diffrn_reflns_limit_k_max 13
_diffrn_reflns_limit_k_min -12
_diffrn_reflns_limit_l_max 14
_diffrn_reflns_limit_l_min -14
_diffrn_reflns_number 8349
_diffrn_reflns_theta_full 25.0
_diffrn_reflns_theta_max 28.2
_diffrn_reflns_theta_min 1.9
_diffrn_standards_decay_% 0
_diffrn_standards_number 0
_exptl_absorpt_coefficient_mu 0.201
_exptl_absorpt_correction_T_max 1
_exptl_absorpt_correction_T_min 0.878
_exptl_absorpt_correction_type multi-scan
_exptl_absorpt_process_details '(SADABS; Sheldrick, 1996)'
_exptl_crystal_colour colorless
_exptl_crystal_density_diffrn 1.286
_exptl_crystal_density_method 'not measured'
_exptl_crystal_description Chunk
_exptl_crystal_F_000 440
_exptl_crystal_size_max 0.44
_exptl_crystal_size_mid 0.33
_exptl_crystal_size_min 0.23
_refine_diff_density_max 0.37
_refine_diff_density_min -0.37
_refine_ls_abs_structure_details 'Flack (1983)'
_refine_ls_abs_structure_Flack 0.04(4)
_refine_ls_extinction_method none
_refine_ls_goodness_of_fit_ref 1.04
_refine_ls_hydrogen_treatment constr
_refine_ls_matrix_type full
_refine_ls_number_parameters 529
_refine_ls_number_reflns 6817
_refine_ls_number_restraints 3
_refine_ls_restrained_S_all 1.04
_refine_ls_R_factor_all 0.036
_refine_ls_R_factor_gt 0.034
_refine_ls_shift/su_max 0.002
_refine_ls_shift/su_mean 0.000
_refine_ls_structure_factor_coef Fsqd
_refine_ls_weighting_details 'calc w=1/[\s^2^(Fo^2^)+(0.0716P)^2^] where P=(Fo^2^+2Fc^2^)/3'
_refine_ls_weighting_scheme calc
_refine_ls_wR_factor_gt 0.089
_refine_ls_wR_factor_ref 0.090
_reflns_number_gt 6495
_reflns_number_total 6817
_reflns_threshold_expression I>2\s(I)
_cod_data_source_file tk2059.cif
_cod_data_source_block I
_cod_depositor_comments
;
The following automatic conversions were performed:
'_symmetry_cell_setting' value 'Triclinic' changed to 'triclinic'
according to '/home/saulius/struct/CIF-dictionaries/cif_core.dic'
dictionary named 'cif_core.dic' version 2.4.1 from 2010-06-29.

Automatic conversion script
Id: cif_fix_enum 1527 2010-12-29 10:47:43Z saulius 

The following automatic conversions were performed:

'_symmetry_cell_setting' value 'Triclinic' changed to 'triclinic'
according to /home/saulius/struct/CIF-dictionaries/cif_core.dic
dictionary named 'cif_core.dic' version 2.4.1 from 2010-06-29.

Automatic conversion script
Id: cif_fix_values 1715 2011-07-08 13:25:40Z adriana 
;
_cod_database_code 2210795
_cod_database_fobs_code 2210795

loop_
_symmetry_equiv_pos_as_xyz
'x, y, z'

loop_
_atom_site_type_symbol
_atom_site_label
_atom_site_fract_x
_atom_site_fract_y
_atom_site_fract_z
_atom_site_U_iso_or_equiv
_atom_site_adp_type
_atom_site_calc_flag
_atom_site_refinement_flags
_atom_site_occupancy
Cl Cl1A -0.23450(5) 0.44272(6) 0.98628(5) 0.03252(13) Uani d . 1
O O2A 0.59953(18) 0.50082(16) -0.32281(15) 0.0355(4) Uani d . 1
O O1A 0.13785(14) 0.61643(12) 0.42192(12) 0.0174(3) Uani d . 1
N N1A 0.18590(18) 0.39622(15) 0.43150(15) 0.0184(3) Uani d . 1
H H1AC 0.1882 0.3220 0.3961 0.022 Uiso calc R 1
C C1A 0.2410(2) 0.64694(16) 0.03584(17) 0.0166(4) Uani d . 1
H H1AA 0.3231 0.6938 0.0007 0.020 Uiso calc R 1
H H1AB 0.1843 0.6480 -0.0314 0.020 Uiso calc R 1
C C2A 0.1562(2) 0.72097(16) 0.14345(18) 0.0168(4) Uani d . 1
H H2AA 0.2151 0.7281 0.2073 0.020 Uiso calc R 1
H H2AB 0.1241 0.8117 0.1114 0.020 Uiso calc R 1
C C3A 0.03142(19) 0.64958(17) 0.20365(18) 0.0171(4) Uani d . 1
H H3AA -0.0299 0.6476 0.1405 0.021 Uiso calc R 1
H H3AB -0.0216 0.6999 0.2729 0.021 Uiso calc R 1
C C4A 0.07193(19) 0.50712(17) 0.25549(17) 0.0152(4) Uani d . 1
C C5A 0.16121(18) 0.43438(16) 0.14392(17) 0.0135(3) Uani d . 1
H H5AA 0.0989 0.4425 0.0791 0.016 Uiso calc R 1
C C6A 0.1986(2) 0.28455(17) 0.16715(18) 0.0164(4) Uani d . 1
H H6AA 0.2812 0.2667 0.2096 0.020 Uiso calc R 1
H H6AB 0.1207 0.2443 0.2215 0.020 Uiso calc R 1
C C7A 0.2286(2) 0.22586(17) 0.04077(18) 0.0193(4) Uani d . 1
H H7AA 0.2654 0.1316 0.0526 0.023 Uiso calc R 1
H H7AB 0.1410 0.2298 0.0066 0.023 Uiso calc R 1
C C8A 0.33171(19) 0.29804(17) -0.05268(18) 0.0171(4) Uani d . 1
C C9A 0.35543(19) 0.42874(17) -0.03969(18) 0.0163(4) Uani d . 1
C C10A 0.29007(18) 0.50183(16) 0.07655(17) 0.0140(3) Uani d . 1
C C11A 0.4469(2) 0.49055(19) -0.13320(19) 0.0210(4) Uani d . 1
H H11A 0.4642 0.5786 -0.1254 0.025 Uiso calc R 1
C C12A 0.5134(2) 0.4268(2) -0.2374(2) 0.0234(4) Uani d . 1
C C13A 0.4918(2) 0.2970(2) -0.2503(2) 0.0247(4) Uani d . 1
H H13A 0.5379 0.2522 -0.3208 0.030 Uiso calc R 1
C C14A 0.4016(2) 0.23537(19) -0.1575(2) 0.0231(4) Uani d . 1
H H14A 0.3865 0.1467 -0.1653 0.028 Uiso calc R 1
C C15A 0.13676(19) 0.51169(16) 0.37484(17) 0.0153(4) Uani d . 1
C C16A -0.0638(2) 0.4424(2) 0.29854(19) 0.0216(4) Uani d . 1
H H16A -0.1273 0.4980 0.3565 0.032 Uiso calc R 1
H H16B -0.0431 0.3547 0.3411 0.032 Uiso calc R 1
H H16C -0.1071 0.4334 0.2253 0.032 Uiso calc R 1
C C17A 0.40329(19) 0.49855(17) 0.15967(18) 0.0173(4) Uani d . 1
H H17A 0.4812 0.5430 0.1128 0.026 Uiso calc R 1
H H17B 0.4357 0.4064 0.1837 0.026 Uiso calc R 1
H H17C 0.3649 0.5441 0.2353 0.026 Uiso calc R 1
C C18A 0.6795(3) 0.4372(3) -0.4251(3) 0.0464(7) Uani d . 1
H H18A 0.7407 0.4984 -0.4750 0.070 Uiso calc R 1
H H18B 0.6178 0.4102 -0.4777 0.070 Uiso calc R 1
H H18C 0.7354 0.3589 -0.3936 0.070 Uiso calc R 1
C C19A 0.2354(2) 0.39371(17) 0.55147(17) 0.0169(4) Uani d . 1
H H19A 0.2930 0.4673 0.5479 0.020 Uiso calc R 1
H H19B 0.2950 0.3098 0.5647 0.020 Uiso calc R 1
C C20A 0.1196(2) 0.40578(17) 0.66165(18) 0.0164(4) Uani d . 1
C C25A 0.0892(2) 0.52025(18) 0.72572(19) 0.0215(4) Uani d . 1
H H25A 0.1435 0.5919 0.7003 0.026 Uiso calc R 1
C C24A -0.0185(2) 0.53159(19) 0.8256(2) 0.0231(4) Uani d . 1
H H24A -0.0379 0.6101 0.8684 0.028 Uiso calc R 1
C C23A -0.0973(2) 0.4273(2) 0.86241(19) 0.0216(4) Uani d . 1
C C22A -0.0701(2) 0.3119(2) 0.8021(2) 0.0257(4) Uani d . 1
H H22A -0.1250 0.2408 0.8281 0.031 Uiso calc R 1
C C21A 0.0390(2) 0.30165(18) 0.7025(2) 0.0226(4) Uani d . 1
H H21A 0.0592 0.2221 0.6615 0.027 Uiso calc R 1
Cl Cl1B -0.41742(5) -0.15591(6) 0.87240(5) 0.03522(14) Uani d . 1
O O2B 0.93434(14) -0.15643(12) -0.05692(13) 0.0195(3) Uani d . 1
O O1B 0.21426(13) 0.10797(12) 0.44275(13) 0.0184(3) Uani d . 1
N N1B 0.15706(16) -0.09932(14) 0.44927(16) 0.0164(3) Uani d . 1
H H1BC 0.1836 -0.1845 0.4606 0.020 Uiso calc R 1
C C1B 0.57941(19) -0.24179(17) 0.32933(19) 0.0172(4) Uani d . 1
H H1BA 0.6020 -0.2909 0.2530 0.021 Uiso calc R 1
H H1BB 0.6597 -0.2589 0.3748 0.021 Uiso calc R 1
C C2B 0.4529(2) -0.29311(17) 0.41279(19) 0.0180(4) Uani d . 1
H H2BA 0.4746 -0.3881 0.4384 0.022 Uiso calc R 1
H H2BB 0.3750 -0.2845 0.3646 0.022 Uiso calc R 1
C C3B 0.4093(2) -0.21696(17) 0.52968(18) 0.0171(4) Uani d . 1
H H3BA 0.4818 -0.2380 0.5839 0.021 Uiso calc R 1
H H3BB 0.3227 -0.2484 0.5770 0.021 Uiso calc R 1
C C4B 0.38536(19) -0.06473(16) 0.50334(18) 0.0145(3) Uani d . 1
C C5B 0.51524(18) -0.01864(16) 0.41259(17) 0.0135(3) Uani d . 1
H H5BA 0.5943 -0.0454 0.4600 0.016 Uiso calc R 1
C C6B 0.51584(19) 0.13104(17) 0.38311(18) 0.0165(4) Uani d . 1
H H6BA 0.4546 0.1627 0.3203 0.020 Uiso calc R 1
H H6BB 0.4803 0.1768 0.4602 0.020 Uiso calc R 1
C C7B 0.66360(19) 0.16254(17) 0.33197(18) 0.0178(4) Uani d . 1
H H7BA 0.6608 0.2563 0.2979 0.021 Uiso calc R 1
H H7BB 0.7179 0.1516 0.4019 0.021 Uiso calc R 1
C C8B 0.73655(19) 0.07608(16) 0.23043(18) 0.0162(4) Uani d . 1
C C9B 0.68902(18) -0.04533(16) 0.21288(17) 0.0144(3) Uani d . 1
C C10B 0.55570(18) -0.09253(16) 0.29044(17) 0.0136(3) Uani d . 1
C C11B 0.76029(19) -0.11839(17) 0.11567(18) 0.0157(4) Uani d . 1
H H11B 0.7293 -0.1998 0.1033 0.019 Uiso calc R 1
C C12B 0.87536(19) -0.07576(17) 0.03631(18) 0.0167(4) Uani d . 1
C C13B 0.9237(2) 0.04185(18) 0.05406(19) 0.0198(4) Uani d . 1
H H13B 1.0032 0.0714 0.0014 0.024 Uiso calc R 1
C C14B 0.8533(2) 0.11528(17) 0.15050(19) 0.0192(4) Uani d . 1
H H14B 0.8861 0.1960 0.1626 0.023 Uiso calc R 1
C C15B 0.24622(18) -0.01215(16) 0.45988(17) 0.0136(3) Uani d . 1
C C16B 0.3739(2) -0.00538(18) 0.63072(18) 0.0187(4) Uani d . 1
H H16D 0.3074 -0.0501 0.6934 0.028 Uiso calc R 1
H H16E 0.3423 0.0893 0.6215 0.028 Uiso calc R 1
H H16F 0.4649 -0.0177 0.6580 0.028 Uiso calc R 1
C C17B 0.44389(19) -0.06540(17) 0.20453(18) 0.0169(4) Uani d . 1
H H17D 0.4708 -0.1187 0.1323 0.025 Uiso calc R 1
H H17E 0.4348 0.0287 0.1751 0.025 Uiso calc R 1
H H17F 0.3550 -0.0890 0.2516 0.025 Uiso calc R 1
C C18B 1.0448(2) -0.10871(19) -0.14677(19) 0.0225(4) Uani d . 1
H H18D 1.0694 -0.1680 -0.2146 0.034 Uiso calc R 1
H H18E 1.1256 -0.1059 -0.1058 0.034 Uiso calc R 1
H H18F 1.0150 -0.0196 -0.1815 0.034 Uiso calc R 1
C C19B 0.01822(19) -0.05750(18) 0.41965(19) 0.0181(4) Uani d . 1
H H19C 0.0025 -0.1075 0.3507 0.022 Uiso calc R 1
H H19D 0.0112 0.0377 0.3904 0.022 Uiso calc R 1
C C20B -0.09233(19) -0.08021(18) 0.53241(18) 0.0174(4) Uani d . 1
C C21B -0.1337(2) -0.20669(19) 0.56702(19) 0.0203(4) Uani d . 1
H H21B -0.0931 -0.2777 0.5180 0.024 Uiso calc R 1
C C22B -0.2328(2) -0.2304(2) 0.6717(2) 0.0235(4) Uani d . 1
H H22B -0.2602 -0.3167 0.6943 0.028 Uiso calc R 1
C C23B -0.2908(2) -0.1274(2) 0.74192(19) 0.0233(4) Uani d . 1
C C24B -0.2519(2) -0.0001(2) 0.7116(2) 0.0250(4) Uani d . 1
H H24B -0.2922 0.0702 0.7616 0.030 Uiso calc R 1
C C25B -0.1530(2) 0.02160(19) 0.6066(2) 0.0212(4) Uani d . 1
H H25B -0.1258 0.1081 0.5846 0.025 Uiso calc R 1

loop_
_atom_site_aniso_label
_atom_site_aniso_U_11
_atom_site_aniso_U_22
_atom_site_aniso_U_33
_atom_site_aniso_U_12
_atom_site_aniso_U_13
_atom_site_aniso_U_23
Cl1A 0.0203(2) 0.0457(3) 0.0272(3) 0.0003(2) 0.0034(2) 0.0011(2)
O2A 0.0372(9) 0.0354(8) 0.0270(8) -0.0038(7) 0.0151(7) -0.0034(7)
O1A 0.0197(7) 0.0124(5) 0.0202(7) -0.0025(5) -0.0023(5) -0.0022(5)
N1A 0.0267(9) 0.0123(6) 0.0163(8) -0.0013(6) -0.0043(7) -0.0016(6)
C1A 0.0178(9) 0.0135(7) 0.0171(9) -0.0018(7) -0.0004(7) 0.0008(7)
C2A 0.0180(9) 0.0116(7) 0.0201(9) 0.0000(7) -0.0029(7) -0.0004(7)
C3A 0.0143(9) 0.0175(8) 0.0183(9) 0.0018(7) -0.0009(7) -0.0016(7)
C4A 0.0143(9) 0.0144(7) 0.0163(9) -0.0031(7) 0.0009(7) -0.0016(7)
C5A 0.0122(8) 0.0131(7) 0.0149(9) -0.0016(6) -0.0008(7) -0.0018(6)
C6A 0.0183(9) 0.0126(7) 0.0188(9) -0.0036(7) -0.0037(7) 0.0004(7)
C7A 0.0225(10) 0.0142(8) 0.0226(10) -0.0030(7) -0.0058(8) -0.0035(7)
C8A 0.0167(9) 0.0181(8) 0.0167(9) 0.0015(7) -0.0056(7) -0.0019(7)
C9A 0.0132(9) 0.0181(8) 0.0174(9) 0.0027(7) -0.0045(7) -0.0027(7)
C10A 0.0115(8) 0.0136(7) 0.0161(9) -0.0019(6) -0.0003(7) 0.0004(7)
C11A 0.0187(9) 0.0205(8) 0.0222(10) -0.0012(7) 0.0003(8) -0.0015(8)
C12A 0.0187(10) 0.0281(10) 0.0205(10) 0.0019(8) 0.0013(8) -0.0004(8)
C13A 0.0253(11) 0.0277(10) 0.0194(10) 0.0072(8) -0.0032(8) -0.0076(8)
C14A 0.0270(11) 0.0204(9) 0.0231(10) 0.0035(8) -0.0092(8) -0.0064(8)
C15A 0.0116(8) 0.0151(8) 0.0174(9) -0.0027(7) 0.0023(7) 0.0009(7)
C16A 0.0153(9) 0.0255(9) 0.0230(10) -0.0071(7) 0.0033(8) -0.0021(8)
C17A 0.0135(9) 0.0179(8) 0.0206(9) -0.0028(7) -0.0010(7) -0.0031(7)
C18A 0.0477(17) 0.0441(14) 0.0350(14) 0.0056(12) 0.0196(12) -0.0011(11)
C19A 0.0162(9) 0.0145(8) 0.0196(10) 0.0005(7) -0.0041(7) 0.0001(7)
C20A 0.0168(9) 0.0168(8) 0.0159(9) -0.0003(7) -0.0057(7) 0.0006(7)
C25A 0.0263(11) 0.0156(8) 0.0222(10) -0.0039(7) -0.0022(8) -0.0005(7)
C24A 0.0266(11) 0.0200(8) 0.0225(10) -0.0004(8) -0.0040(8) -0.0036(8)
C23A 0.0154(9) 0.0304(10) 0.0171(9) 0.0011(8) -0.0024(7) 0.0031(8)
C22A 0.0245(11) 0.0232(9) 0.0297(11) -0.0079(8) -0.0027(9) 0.0011(8)
C21A 0.0243(10) 0.0164(8) 0.0284(11) -0.0047(8) -0.0052(9) -0.0029(8)
Cl1B 0.0199(3) 0.0615(4) 0.0211(3) -0.0021(2) 0.0003(2) 0.0029(2)
O2B 0.0149(7) 0.0194(6) 0.0231(7) -0.0036(5) 0.0020(5) -0.0027(5)
O1B 0.0154(6) 0.0125(5) 0.0270(7) -0.0002(5) -0.0047(5) 0.0003(5)
N1B 0.0107(7) 0.0121(6) 0.0266(9) -0.0016(6) -0.0041(6) 0.0000(6)
C1B 0.0145(9) 0.0116(7) 0.0248(10) -0.0017(6) -0.0008(7) -0.0013(7)
C2B 0.0151(9) 0.0114(7) 0.0265(10) -0.0025(6) -0.0006(7) 0.0001(7)
C3B 0.0148(9) 0.0133(8) 0.0218(10) -0.0019(7) -0.0021(7) 0.0050(7)
C4B 0.0124(9) 0.0126(7) 0.0180(9) -0.0016(6) -0.0021(7) 0.0005(7)
C5B 0.0094(8) 0.0126(7) 0.0179(9) -0.0012(6) -0.0009(7) -0.0008(7)
C6B 0.0132(9) 0.0138(7) 0.0226(10) -0.0021(7) -0.0016(7) -0.0027(7)
C7B 0.0169(9) 0.0138(7) 0.0232(10) -0.0057(7) -0.0013(7) -0.0021(7)
C8B 0.0131(9) 0.0138(8) 0.0219(10) -0.0015(6) -0.0042(7) -0.0009(7)
C9B 0.0114(8) 0.0140(7) 0.0182(9) -0.0024(6) -0.0040(7) 0.0008(7)
C10B 0.0097(8) 0.0121(7) 0.0191(9) -0.0020(6) -0.0020(7) -0.0009(7)
C11B 0.0122(9) 0.0133(7) 0.0220(10) -0.0012(6) -0.0048(7) -0.0007(7)
C12B 0.0129(9) 0.0181(8) 0.0185(9) 0.0005(7) -0.0030(7) -0.0001(7)
C13B 0.0138(9) 0.0187(8) 0.0262(11) -0.0055(7) -0.0007(7) 0.0016(8)
C14B 0.0173(9) 0.0144(8) 0.0267(10) -0.0060(7) -0.0036(8) -0.0003(7)
C15B 0.0126(9) 0.0140(7) 0.0139(9) -0.0018(6) -0.0005(7) -0.0013(6)
C16B 0.0167(9) 0.0200(8) 0.0189(10) -0.0008(7) -0.0019(7) -0.0022(7)
C17B 0.0128(9) 0.0187(8) 0.0198(9) -0.0023(7) -0.0030(7) -0.0027(7)
C18B 0.0188(10) 0.0239(9) 0.0220(10) -0.0011(8) 0.0023(8) 0.0008(8)
C19B 0.0131(9) 0.0180(8) 0.0233(10) -0.0008(7) -0.0046(7) 0.0000(7)
C20B 0.0109(9) 0.0201(8) 0.0223(10) -0.0012(7) -0.0066(7) -0.0010(7)
C21B 0.0154(9) 0.0202(8) 0.0247(10) -0.0012(7) -0.0021(8) -0.0017(8)
C22B 0.0173(10) 0.0259(9) 0.0272(11) -0.0035(8) -0.0048(8) 0.0021(8)
C23B 0.0118(9) 0.0396(11) 0.0173(10) 0.0001(8) -0.0030(7) 0.0019(8)
C24B 0.0188(10) 0.0292(10) 0.0287(11) 0.0039(8) -0.0082(8) -0.0112(9)
C25B 0.0153(9) 0.0201(8) 0.0294(11) 0.0002(7) -0.0073(8) -0.0036(8)

loop_
_atom_type_symbol
_atom_type_description
_atom_type_scat_dispersion_real
_atom_type_scat_dispersion_imag
_atom_type_scat_source
C C 0.0033 0.0016 'International Tables Vol C Tables 4.2.6.8 and 6.1.1.4'
H H 0.0000 0.0000 'International Tables Vol C Tables 4.2.6.8 and 6.1.1.4'
N N 0.0061 0.0033 'International Tables Vol C Tables 4.2.6.8 and 6.1.1.4'
O O 0.0106 0.0060 'International Tables Vol C Tables 4.2.6.8 and 6.1.1.4'
Cl Cl 0.1484 0.1585 'International Tables Vol C Tables 4.2.6.8 and 6.1.1.4'

loop_
_geom_angle_atom_site_label_1
_geom_angle_atom_site_label_2
_geom_angle_atom_site_label_3
_geom_angle
_geom_angle_publ_flag
C12A O2A C18A 117.61(19) y
C15A N1A C19A 120.34(15) y
C5A C4A C15A 117.98(15) y
C5A C4A C16A 109.55(15) y
O2A C12A C11A 115.13(19) y
O2A C12A C13A 124.42(19) y
O1A C15A N1A 120.03(17) y
O1A C15A C4A 121.72(15) y
N1A C15A C4A 118.14(15) y
N1A C19A C20A 113.14(16) y
C12B O2B C18B 116.89(14) y
C15B N1B C19B 122.46(15) y
C5B C4B C15B 113.92(14) y
C5B C4B C16B 109.45(14) y
O2B C12B C13B 124.18(17) y
O2B C12B C11B 115.91(16) y
C11B C12B C13B 119.91(17) .
O1B C15B N1B 120.97(16) y
O1B C15B C4B 120.05(16) y
N1B C15B C4B 118.83(15) y
N1B C19B C20B 111.61(15) y
C15A N1A H1AC 119.8 ?
C19A N1A H1AC 119.8 ?
C2A C1A C10A 112.96(15) ?
C2A C1A H1AA 109.0 ?
C10A C1A H1AA 109.0 ?
C2A C1A H1AB 109.0 ?
C10A C1A H1AB 109.0 ?
H1AA C1A H1AB 107.8 ?
C3A C2A C1A 110.85(15) ?
C3A C2A H2AA 109.5 ?
C1A C2A H2AA 109.5 ?
C3A C2A H2AB 109.5 ?
C1A C2A H2AB 109.5 ?
H2AA C2A H2AB 108.1 ?
C2A C3A C4A 112.94(15) ?
C2A C3A H3AA 109.0 ?
C4A C3A H3AA 109.0 ?
C2A C3A H3AB 109.0 ?
C4A C3A H3AB 109.0 ?
H3AA C3A H3AB 107.8 ?
C3A C4A C16A 107.06(15) ?
C3A C4A C15A 108.79(14) ?
C16A C4A C15A 106.20(15) ?
C3A C4A C5A 106.79(14) ?
C6A C5A C10A 110.59(14) ?
C6A C5A C4A 116.89(15) ?
C10A C5A C4A 115.51(14) ?
C6A C5A H5AA 104.0 ?
C10A C5A H5AA 104.0 ?
C4A C5A H5AA 104.0 ?
C7A C6A C5A 107.99(15) ?
C7A C6A H6AA 110.1 ?
C5A C6A H6AA 110.1 ?
C7A C6A H6AB 110.1 ?
C5A C6A H6AB 110.1 ?
H6AA C6A H6AB 108.4 ?
C8A C7A C6A 112.30(15) ?
C8A C7A H7AA 109.1 ?
C6A C7A H7AA 109.1 ?
C8A C7A H7AB 109.1 ?
C6A C7A H7AB 109.1 ?
H7AA C7A H7AB 107.9 ?
C14A C8A C9A 118.90(18) ?
C14A C8A C7A 119.17(17) ?
C9A C8A C7A 121.87(17) ?
C11A C9A C8A 118.31(17) ?
C11A C9A C10A 119.33(16) ?
C8A C9A C10A 122.28(17) ?
C9A C10A C17A 107.25(14) ?
C9A C10A C1A 109.66(14) ?
C17A C10A C1A 109.66(14) ?
C9A C10A C5A 109.03(14) ?
C17A C10A C5A 113.12(15) ?
C1A C10A C5A 108.09(14) ?
C12A C11A C9A 121.63(18) ?
C12A C11A H11A 119.2 ?
C9A C11A H11A 119.2 ?
C11A C12A C13A 120.4(2) ?
C14A C13A C12A 118.01(19) ?
C14A C13A H13A 121.0 ?
C12A C13A H13A 121.0 ?
C13A C14A C8A 122.68(18) ?
C13A C14A H14A 118.7 ?
C8A C14A H14A 118.7 ?
C4A C16A H16A 109.5 ?
C4A C16A H16B 109.5 ?
H16A C16A H16B 109.5 ?
C4A C16A H16C 109.5 ?
H16A C16A H16C 109.5 ?
H16B C16A H16C 109.5 ?
C10A C17A H17A 109.5 ?
C10A C17A H17B 109.5 ?
H17A C17A H17B 109.5 ?
C10A C17A H17C 109.5 ?
H17A C17A H17C 109.5 ?
H17B C17A H17C 109.5 ?
O2A C18A H18A 109.5 ?
O2A C18A H18B 109.5 ?
H18A C18A H18B 109.5 ?
O2A C18A H18C 109.5 ?
H18A C18A H18C 109.5 ?
H18B C18A H18C 109.5 ?
N1A C19A H19A 109.0 ?
C20A C19A H19A 109.0 ?
N1A C19A H19B 109.0 ?
C20A C19A H19B 109.0 ?
H19A C19A H19B 107.8 ?
C25A C20A C21A 117.87(18) ?
C25A C20A C19A 121.56(17) ?
C21A C20A C19A 120.57(17) ?
C24A C25A C20A 121.35(18) ?
C24A C25A H25A 119.3 ?
C20A C25A H25A 119.3 ?
C23A C24A C25A 119.20(18) ?
C23A C24A H24A 120.4 ?
C25A C24A H24A 120.4 ?
C22A C23A C24A 121.29(19) ?
C22A C23A Cl1A 119.55(16) ?
C24A C23A Cl1A 119.16(16) ?
C23A C22A C21A 118.83(18) ?
C23A C22A H22A 120.6 ?
C21A C22A H22A 120.6 ?
C22A C21A C20A 121.45(18) ?
C22A C21A H21A 119.3 ?
C20A C21A H21A 119.3 ?
C15B N1B H1BC 118.8 ?
C19B N1B H1BC 118.8 ?
C2B C1B C10B 112.35(15) ?
C2B C1B H1BA 109.1 ?
C10B C1B H1BA 109.1 ?
C2B C1B H1BB 109.1 ?
C10B C1B H1BB 109.1 ?
H1BA C1B H1BB 107.9 ?
C1B C2B C3B 111.51(15) ?
C1B C2B H2BA 109.3 ?
C3B C2B H2BA 109.3 ?
C1B C2B H2BB 109.3 ?
C3B C2B H2BB 109.3 ?
H2BA C2B H2BB 108.0 ?
C2B C3B C4B 114.76(15) ?
C2B C3B H3BA 108.6 ?
C4B C3B H3BA 108.6 ?
C2B C3B H3BB 108.6 ?
C4B C3B H3BB 108.6 ?
H3BA C3B H3BB 107.6 ?
C15B C4B C16B 103.29(14) ?
C15B C4B C3B 115.10(15) ?
C16B C4B C3B 106.61(15) ?
C3B C4B C5B 108.04(14) ?
C6B C5B C10B 111.02(14) ?
C6B C5B C4B 115.85(14) ?
C10B C5B C4B 114.71(14) ?
C6B C5B H5BA 104.6 ?
C10B C5B H5BA 104.6 ?
C4B C5B H5BA 104.6 ?
C7B C6B C5B 109.38(14) ?
C7B C6B H6BA 109.8 ?
C5B C6B H6BA 109.8 ?
C7B C6B H6BB 109.8 ?
C5B C6B H6BB 109.8 ?
H6BA C6B H6BB 108.2 ?
C8B C7B C6B 113.42(14) ?
C8B C7B H7BA 108.9 ?
C6B C7B H7BA 108.9 ?
C8B C7B H7BB 108.9 ?
C6B C7B H7BB 108.9 ?
H7BA C7B H7BB 107.7 ?
C14B C8B C9B 118.25(17) ?
C14B C8B C7B 119.96(15) ?
C9B C8B C7B 121.79(16) ?
C11B C9B C8B 118.43(16) ?
C11B C9B C10B 119.28(15) ?
C8B C9B C10B 122.11(16) ?
C9B C10B C1B 109.87(14) ?
C9B C10B C17B 106.34(14) ?
C1B C10B C17B 110.19(14) ?
C9B C10B C5B 110.09(14) ?
C1B C10B C5B 107.83(14) ?
C17B C10B C5B 112.52(14) ?
C12B C11B C9B 121.99(16) ?
C12B C11B H11B 119.0 ?
C9B C11B H11B 119.0 ?
C14B C13B C12B 118.47(17) ?
C14B C13B H13B 120.8 ?
C12B C13B H13B 120.8 ?
C13B C14B C8B 122.94(16) ?
C13B C14B H14B 118.5 ?
C8B C14B H14B 118.5 ?
C4B C16B H16D 109.5 ?
C4B C16B H16E 109.5 ?
H16D C16B H16E 109.5 ?
C4B C16B H16F 109.5 ?
H16D C16B H16F 109.5 ?
H16E C16B H16F 109.5 ?
C10B C17B H17D 109.5 ?
C10B C17B H17E 109.5 ?
H17D C17B H17E 109.5 ?
C10B C17B H17F 109.5 ?
H17D C17B H17F 109.5 ?
H17E C17B H17F 109.5 ?
O2B C18B H18D 109.5 ?
O2B C18B H18E 109.5 ?
H18D C18B H18E 109.5 ?
O2B C18B H18F 109.5 ?
H18D C18B H18F 109.5 ?
H18E C18B H18F 109.5 ?
N1B C19B H19C 109.3 ?
C20B C19B H19C 109.3 ?
N1B C19B H19D 109.3 ?
C20B C19B H19D 109.3 ?
H19C C19B H19D 108.0 ?
C25B C20B C21B 118.03(18) ?
C25B C20B C19B 121.73(16) ?
C21B C20B C19B 120.22(17) ?
C22B C21B C20B 121.21(18) ?
C22B C21B H21B 119.4 ?
C20B C21B H21B 119.4 ?
C23B C22B C21B 119.04(18) ?
C23B C22B H22B 120.5 ?
C21B C22B H22B 120.5 ?
C22B C23B C24B 121.71(19) ?
C22B C23B Cl1B 119.33(16) ?
C24B C23B Cl1B 118.96(17) ?
C25B C24B C23B 118.36(19) ?
C25B C24B H24B 120.8 ?
C23B C24B H24B 120.8 ?
C24B C25B C20B 121.65(18) ?
C24B C25B H25B 119.2 ?
C20B C25B H25B 119.2 ?

loop_
_geom_bond_atom_site_label_1
_geom_bond_atom_site_label_2
_geom_bond_distance
_geom_bond_publ_flag
Cl1A C23A 1.741(2) ?
O2A C12A 1.378(3) y
O2A C18A 1.413(3) y
O1A C15A 1.233(2) y
N1A C15A 1.348(2) y
N1A C19A 1.462(3) y
N1A H1AC 0.8800 ?
C1A C2A 1.525(3) ?
C1A C10A 1.546(2) ?
C1A H1AA 0.9900 ?
C1A H1AB 0.9900 ?
C2A C3A 1.523(3) ?
C2A H2AA 0.9900 ?
C2A H2AB 0.9900 ?
C3A C4A 1.537(2) ?
C3A H3AA 0.9900 ?
C3A H3AB 0.9900 ?
C4A C15A 1.545(3) y
C4A C16A 1.544(3) y
C4A C5A 1.565(2) y
C5A C6A 1.535(2) ?
C5A C10A 1.555(2) ?
C5A H5AA 1.0000 ?
C6A C7A 1.520(3) ?
C6A H6AA 0.9900 ?
C6A H6AB 0.9900 ?
C7A C8A 1.512(3) ?
C7A H7AA 0.9900 ?
C7A H7AB 0.9900 ?
C8A C14A 1.396(3) ?
C8A C9A 1.408(2) ?
C9A C11A 1.393(3) ?
C9A C10A 1.536(3) ?
C10A C17A 1.544(3) ?
C11A C12A 1.387(3) ?
C11A H11A 0.9500 ?
C12A C13A 1.392(3) ?
C13A C14A 1.380(3) ?
C13A H13A 0.9500 ?
C14A H14A 0.9500 ?
C16A H16A 0.9800 ?
C16A H16B 0.9800 ?
C16A H16C 0.9800 ?
C17A H17A 0.9800 ?
C17A H17B 0.9800 ?
C17A H17C 0.9800 ?
C18A H18A 0.9800 ?
C18A H18B 0.9800 ?
C18A H18C 0.9800 ?
C19A C20A 1.509(3) ?
C19A H19A 0.9900 ?
C19A H19B 0.9900 ?
C20A C25A 1.395(3) ?
C20A C21A 1.397(3) ?
C25A C24A 1.385(3) ?
C25A H25A 0.9500 ?
C24A C23A 1.382(3) ?
C24A H24A 0.9500 ?
C23A C22A 1.381(3) ?
C22A C21A 1.390(3) ?
C22A H22A 0.9500 ?
C21A H21A 0.9500 ?
Cl1B C23B 1.747(2) ?
O2B C12B 1.375(2) y
O2B C18B 1.430(2) y
O1B C15B 1.232(2) y
N1B C15B 1.350(2) y
N1B C19B 1.460(2) y
N1B H1BC 0.8800 ?
C1B C2B 1.526(3) ?
C1B C10B 1.541(2) ?
C1B H1BA 0.9900 ?
C1B H1BB 0.9900 ?
C2B C3B 1.526(3) ?
C2B H2BA 0.9900 ?
C2B H2BB 0.9900 ?
C3B C4B 1.549(2) ?
C3B H3BA 0.9900 ?
C3B H3BB 0.9900 ?
C4B C15B 1.541(2) y
C4B C16B 1.546(3) y
C4B C5B 1.566(2) y
C5B C6B 1.531(2) ?
C5B C10B 1.560(2) ?
C5B H5BA 1.0000 ?
C6B C7B 1.527(2) ?
C6B H6BA 0.9900 ?
C6B H6BB 0.9900 ?
C7B C8B 1.510(3) ?
C7B H7BA 0.9900 ?
C7B H7BB 0.9900 ?
C8B C14B 1.392(3) ?
C8B C9B 1.419(2) ?
C9B C11B 1.393(3) ?
C9B C10B 1.537(2) ?
C10B C17B 1.542(2) ?
C11B C12B 1.389(3) ?
C11B H11B 0.9500 ?
C12B C13B 1.387(3) ?
C13B C14B 1.387(3) ?
C13B H13B 0.9500 ?
C14B H14B 0.9500 ?
C16B H16D 0.9800 ?
C16B H16E 0.9800 ?
C16B H16F 0.9800 ?
C17B H17D 0.9800 ?
C17B H17E 0.9800 ?
C17B H17F 0.9800 ?
C18B H18D 0.9800 ?
C18B H18E 0.9800 ?
C18B H18F 0.9800 ?
C19B C20B 1.513(3) ?
C19B H19C 0.9900 ?
C19B H19D 0.9900 ?
C20B C25B 1.392(3) ?
C20B C21B 1.398(3) ?
C21B C22B 1.389(3) ?
C21B H21B 0.9500 ?
C22B C23B 1.371(3) ?
C22B H22B 0.9500 ?
C23B C24B 1.393(3) ?
C24B C25B 1.386(3) ?
C24B H24B 0.9500 ?
C25B H25B 0.9500 ?

loop_
_geom_hbond_atom_site_label_D
_geom_hbond_atom_site_label_H
_geom_hbond_atom_site_label_A
_geom_hbond_site_symmetry_A
_geom_hbond_distance_DH
_geom_hbond_distance_HA
_geom_hbond_distance_DA
_geom_hbond_angle_DHA
N1A H1AC O1B . 0.88 2.19 2.9154(19) 140
N1B H1BC O1A 1_545 0.88 2.23 2.9802(19) 143

loop_
_geom_torsion_atom_site_label_1
_geom_torsion_atom_site_label_2
_geom_torsion_atom_site_label_3
_geom_torsion_atom_site_label_4
_geom_torsion
_geom_torsion_publ_flag
C10A C1A C2A C3A -56.6(2) ?
C1A C2A C3A C4A 58.8(2) ?
C2A C3A C4A C16A -173.31(16) ?
C2A C3A C4A C15A 72.32(19) ?
C2A C3A C4A C5A -56.0(2) ?
C3A C4A C5A C6A -172.10(15) ?
C16A C4A C5A C6A -56.5(2) ?
C15A C4A C5A C6A 65.1(2) ?
C3A C4A C5A C10A 55.14(19) ?
C16A C4A C5A C10A 170.76(15) ?
C15A C4A C5A C10A -67.6(2) ?
C10A C5A C6A C7A -68.57(19) ?
C4A C5A C6A C7A 156.49(15) ?
C5A C6A C7A C8A 51.1(2) ?
C6A C7A C8A C14A 160.80(17) ?
C6A C7A C8A C9A -21.7(2) ?
C14A C8A C9A C11A 0.7(3) ?
C7A C8A C9A C11A -176.79(17) ?
C14A C8A C9A C10A -176.05(17) ?
C7A C8A C9A C10A 6.5(3) ?
C11A C9A C10A C17A -74.8(2) ?
C8A C9A C10A C17A 101.95(18) ?
C11A C9A C10A C1A 44.2(2) ?
C8A C9A C10A C1A -139.03(17) ?
C11A C9A C10A C5A 162.40(16) ?
C8A C9A C10A C5A -20.9(2) ?
C2A C1A C10A C9A 171.62(15) ?
C2A C1A C10A C17A -70.86(19) ?
C2A C1A C10A C5A 52.9(2) ?
C6A C5A C10A C9A 51.41(19) ?
C4A C5A C10A C9A -172.98(14) ?
C6A C5A C10A C17A -67.82(19) ?
C4A C5A C10A C17A 67.79(19) ?
C6A C5A C10A C1A 170.55(15) ?
C4A C5A C10A C1A -53.8(2) ?
C8A C9A C11A C12A 0.3(3) ?
C10A C9A C11A C12A 177.15(18) ?
C18A O2A C12A C11A 174.5(2) ?
C18A O2A C12A C13A -5.2(3) ?
C9A C11A C12A O2A 179.21(18) ?
C9A C11A C12A C13A -1.1(3) ?
O2A C12A C13A C14A -179.5(2) ?
C11A C12A C13A C14A 0.8(3) ?
C12A C13A C14A C8A 0.2(3) ?
C9A C8A C14A C13A -1.0(3) ?
C7A C8A C14A C13A 176.58(18) ?
C19A N1A C15A O1A 2.5(3) y
C19A N1A C15A C4A -173.81(16) ?
C3A C4A C15A O1A 7.0(2) ?
C16A C4A C15A O1A -107.93(19) ?
C5A C4A C15A O1A 128.77(18) ?
C3A C4A C15A N1A -176.73(16) ?
C16A C4A C15A N1A 68.3(2) ?
C5A C4A C15A N1A -55.0(2) ?
C15A N1A C19A C20A 77.5(2) ?
N1A C19A C20A C25A -109.09(19) ?
N1A C19A C20A C21A 70.8(2) ?
C21A C20A C25A C24A -0.9(3) ?
C19A C20A C25A C24A 179.07(18) ?
C20A C25A C24A C23A 0.0(3) ?
C25A C24A C23A C22A 0.5(3) ?
C25A C24A C23A Cl1A -178.89(15) ?
C24A C23A C22A C21A 0.0(3) ?
Cl1A C23A C22A C21A 179.38(15) ?
C23A C22A C21A C20A -1.0(3) ?
C25A C20A C21A C22A 1.4(3) ?
C19A C20A C21A C22A -178.57(18) ?
C10B C1B C2B C3B -56.4(2) ?
C1B C2B C3B C4B 53.6(2) ?
C2B C3B C4B C15B 78.1(2) ?
C2B C3B C4B C16B -168.01(15) ?
C2B C3B C4B C5B -50.5(2) ?
C15B C4B C5B C6B 55.2(2) ?
C16B C4B C5B C6B -59.88(19) ?
C3B C4B C5B C6B -175.58(16) ?
C15B C4B C5B C10B -76.25(18) ?
C16B C4B C5B C10B 168.70(14) ?
C3B C4B C5B C10B 53.00(19) ?
C10B C5B C6B C7B -65.47(19) ?
C4B C5B C6B C7B 161.40(15) ?
C5B C6B C7B C8B 47.7(2) ?
C6B C7B C8B C14B 161.61(17) ?
C6B C7B C8B C9B -18.0(2) ?
C14B C8B C9B C11B -0.8(2) ?
C7B C8B C9B C11B 178.80(17) ?
C14B C8B C9B C10B -175.83(17) ?
C7B C8B C9B C10B 3.8(3) ?
C11B C9B C10B C1B 47.1(2) ?
C8B C9B C10B C1B -137.98(17) ?
C11B C9B C10B C17B -72.18(18) ?
C8B C9B C10B C17B 102.79(18) ?
C11B C9B C10B C5B 165.67(15) ?
C8B C9B C10B C5B -19.4(2) ?
C2B C1B C10B C9B 176.86(16) ?
C2B C1B C10B C17B -66.3(2) ?
C2B C1B C10B C5B 56.86(19) ?
C6B C5B C10B C9B 49.73(19) ?
C4B C5B C10B C9B -176.57(13) ?
C6B C5B C10B C1B 169.59(14) ?
C4B C5B C10B C1B -56.71(18) ?
C6B C5B C10B C17B -68.69(18) ?
C4B C5B C10B C17B 65.01(18) ?
C8B C9B C11B C12B -0.1(3) ?
C10B C9B C11B C12B 175.09(16) ?
C18B O2B C12B C13B -5.6(3) ?
C18B O2B C12B C11B 174.36(15) ?
C9B C11B C12B O2B -178.96(16) ?
C9B C11B C12B C13B 1.0(3) ?
O2B C12B C13B C14B 178.92(17) ?
C11B C12B C13B C14B -1.1(3) ?
C12B C13B C14B C8B 0.2(3) ?
C9B C8B C14B C13B 0.8(3) ?
C7B C8B C14B C13B -178.85(18) ?
C19B N1B C15B O1B -1.2(3) y
C19B N1B C15B C4B 174.41(17) ?
C16B C4B C15B O1B 60.5(2) ?
C3B C4B C15B O1B 176.27(17) ?
C5B C4B C15B O1B -58.1(2) ?
C16B C4B C15B N1B -115.15(17) ?
C3B C4B C15B N1B 0.6(2) ?
C5B C4B C15B N1B 126.22(17) ?
C15B N1B C19B C20B -107.94(19) ?
N1B C19B C20B C25B 98.92(19) ?
N1B C19B C20B C21B -79.2(2) ?
C25B C20B C21B C22B 0.4(3) ?
C19B C20B C21B C22B 178.64(18) ?
C20B C21B C22B C23B 0.0(3) ?
C21B C22B C23B C24B -0.5(3) ?
C21B C22B C23B Cl1B 179.07(15) ?
C22B C23B C24B C25B 0.7(3) ?
Cl1B C23B C24B C25B -178.92(15) ?
C23B C24B C25B C20B -0.3(3) ?
C21B C20B C25B C24B -0.3(3) ?
C19B C20B C25B C24B -178.45(18) ?

loop_
_cod_related_entry_id
_cod_related_entry_database
_cod_related_entry_code
1 ChemSpider 24736197
